data_7219037
loop_
_publ_author_name
'Zhang, Muwei'
'Bosch, Mathieu'
'Zhou, Hong-Cai'

_publ_section_title
;
 Pore-controlled formation of 0D metal complexes in anionic 3D
 metal--organic frameworks
;
_journal_issue 5
_journal_name_full CrystEngComm
_journal_page_first 996
_journal_paper_doi 10.1039/C4CE02261K
_journal_volume 17
_journal_year 2015
_chemical_formula_moiety 'C56 H32 Cd3 O16 Si2, C16 H40 Cd N4 O6, 2(C4 H9 N O)'
_chemical_formula_sum 'C80 H90 Cd4 N6 O24 Si2'
_chemical_formula_weight 2025.36
_chemical_name_systematic 'PCN-514-DMA complex'
_chemical_properties_physical Moisture-sensitive
_space_group_crystal_system triclinic
_space_group_IT_number 2
_space_group_name_Hall '-P 1'
_space_group_name_H-M_alt 'P -1'
_symmetry_space_group_name_Hall '-P 1'
_symmetry_space_group_name_H-M 'P -1'
_atom_sites_solution_hydrogens geom
_atom_sites_solution_primary direct
_atom_sites_solution_secondary difmap
_audit_creation_date 2014-11-10
_audit_creation_method
;
Olex2 1.2
(compiled 2014.02.17 svn.r2891 for OlexSys, GUI svn.r4779)
;
_audit_update_record
;
2014-11-11 deposited with the CCDC.
2014-12-08 downloaded from the CCDC.
;
_cell_angle_alpha 115.6630(10)
_cell_angle_beta 113.6270(10)
_cell_angle_gamma 97.603(2)
_cell_formula_units_Z 1
_cell_length_a 14.0970(19)
_cell_length_b 14.2015(19)
_cell_length_c 14.2649(19)
_cell_measurement_reflns_used 9866
_cell_measurement_temperature 110
_cell_measurement_theta_max 29.49
_cell_measurement_theta_min 2.63
_cell_volume 2190.6(5)
_computing_data_reduction 'SAINT v8.27A (Bruker, 2012)'
_computing_molecular_graphics 'Olex2 (Dolomanov et al., 2009)'
_computing_publication_material 'Olex2 (Dolomanov et al., 2009)'
_computing_structure_refinement 'XL (Sheldrick, 2008)'
_computing_structure_solution 'ShelXS (Sheldrick, 2008)'
_diffrn_ambient_temperature 110.0
_diffrn_detector 'Bruker APEX2 area detector'
_diffrn_detector_area_resol_mean 7.9
_diffrn_detector_type 'CCD area detector'
_diffrn_measured_fraction_theta_full 0.996
_diffrn_measured_fraction_theta_max 0.993
_diffrn_measurement_device 'three-circle diffractometer'
_diffrn_measurement_device_type 'Bruker SMART APEX2 area detector'
_diffrn_measurement_method '\w and \f scans'
_diffrn_radiation_monochromator 'mirror optics'
_diffrn_radiation_probe x-ray
_diffrn_radiation_type MoK\a
_diffrn_radiation_wavelength 0.71073
_diffrn_reflns_av_R_equivalents 0.0282
_diffrn_reflns_av_unetI/netI 0.0313
_diffrn_reflns_limit_h_max 17
_diffrn_reflns_limit_h_min -17
_diffrn_reflns_limit_k_max 18
_diffrn_reflns_limit_k_min -18
_diffrn_reflns_limit_l_max 18
_diffrn_reflns_limit_l_min -18
_diffrn_reflns_number 24914
_diffrn_reflns_theta_full 26.00
_diffrn_reflns_theta_max 27.00
_diffrn_reflns_theta_min 1.84
_diffrn_source 'microfocus sealed X-ray tube'
_diffrn_source_type 'Incoatec I\ms'
_diffrn_standards_number 0
_exptl_absorpt_coefficient_mu 1.060
_exptl_absorpt_correction_T_max 0.7459
_exptl_absorpt_correction_T_min 0.6455
_exptl_absorpt_correction_type multi-scan
_exptl_absorpt_process_details
;
SADABS-2008/1 (Bruker,2008) was used for absorption correction.
wR2(int) was 0.0615 before and 0.0386 after correction.
The Ratio of minimum to maximum transmission is 0.8654.
The \l/2 correction factor is 0.0015.
;
_exptl_crystal_colour 'clear colourless'
_exptl_crystal_colour_lustre clear
_exptl_crystal_colour_primary colourless
_exptl_crystal_density_diffrn 1.535
_exptl_crystal_density_method 'not measured'
_exptl_crystal_description block
_exptl_crystal_F_000 1024
_exptl_crystal_recrystallization_method 'Solvothermal MOF Synthesis'
_exptl_crystal_size_max 0.2
_exptl_crystal_size_mid 0.2
_exptl_crystal_size_min 0.2
_refine_diff_density_max 1.153
_refine_diff_density_min -0.788
_refine_diff_density_rms 0.071
_refine_ls_extinction_method none
_refine_ls_goodness_of_fit_ref 1.045
_refine_ls_hydrogen_treatment mixed
_refine_ls_matrix_type full
_refine_ls_number_parameters 543
_refine_ls_number_reflns 9495
_refine_ls_number_restraints 0
_refine_ls_restrained_S_all 1.045
_refine_ls_R_factor_all 0.0269
_refine_ls_R_factor_gt 0.0239
_refine_ls_shift/su_max 0.001
_refine_ls_shift/su_mean 0.000
_refine_ls_structure_factor_coef Fsqd
_refine_ls_weighting_details 'calc w=1/[\s^2^(Fo^2^)+(0.0231P)^2^+1.8126P] where P=(Fo^2^+2Fc^2^)/3'
_refine_ls_weighting_scheme calc
_refine_ls_wR_factor_gt 0.0602
_refine_ls_wR_factor_ref 0.0620
_reflns_number_gt 8687
_reflns_number_total 9495
_reflns_threshold_expression >2sigma(I)
_cod_data_source_file c4ce02261k2.cif
_cod_data_source_block p-1
_cod_depositor_comments 'Adding full bibliography for 7219037--7219199.cif.'
_cod_database_code 7219037
_olex2_refinement_description
;
1. Fixed Uiso
 At 1.2 times of:
  All C(H) groups
 At 1.5 times of:
  All C(H,H,H) groups
2.a Aromatic/amide H refined with riding coordinates:
 C10(H10), C11(H11), C13(H13), C3(H3), C14(H14), C7(H7), C27(H27), C25(H25),
 C4(H4), C28(H28), C20(H20), C18(H18), C17(H17), C24(H24), C6(H6), C21(H21)
2.b Idealised Me refined as rotating group:
 C39(H39A,H39B,H39C), C37(H37A,H37B,H37C), C33(H33A,H33B,H33C), C35(H35A,H35B,
 H35C), C40(H40A,H40B,H40C), C36(H36A,H36B,H36C), C29(H29A,H29B,H29C), C32(H32A,
 H32B,H32C), C31(H31A,H31B,H31C)
;
_olex2_computing_structure_solution_long 'ShelXS (Sheldrick, 2008)'

loop_
_space_group_symop_id
_space_group_symop_operation_xyz
1 'x, y, z'
2 '-x, -y, -z'

loop_
_atom_site_label
_atom_site_type_symbol
_atom_site_fract_x
_atom_site_fract_y
_atom_site_fract_z
_atom_site_U_iso_or_equiv
_atom_site_adp_type
_atom_site_occupancy
_atom_site_calc_flag
_atom_site_site_symmetry_order
_atom_site_refinement_flags_posn
_atom_site_refinement_flags_adp
_atom_site_refinement_flags_occupancy
Cd1 Cd 0.005654(11) 0.886635(12) 0.186954(12) 0.01348(4) Uani 1 d 1 . . .
Cd2 Cd 0.0000 1.0000 0.0000 0.01187(5) Uani 1 d 2 S T P
Cd3 Cd 0.5000 2.0000 0.5000 0.02106(6) Uani 1 d 2 S T P
Si1 Si 0.26351(4) 1.64836(4) 0.68439(5) 0.01267(11) Uani 1 d 1 . . .
O1 O 0.01879(14) 1.72021(13) 1.03279(15) 0.0261(3) Uani 1 d 1 . . .
O2 O 0.07789(12) 1.89195(12) 1.07076(12) 0.0162(3) Uani 1 d 1 . . .
O7 O 0.82670(12) 1.81659(14) 1.05562(14) 0.0249(3) Uani 1 d 1 . . .
O11 O 0.65780(14) 2.12426(15) 0.67740(16) 0.0269(4) Uani 1 d 1 . . .
O9 O 0.49927(13) 1.85212(14) 0.52806(16) 0.0302(4) Uani 1 d 1 . . .
O8 O 0.82871(13) 1.90796(14) 0.96122(16) 0.0290(4) Uani 1 d 1 . . .
C26 C 0.42041(16) 1.70440(17) 0.77459(18) 0.0154(4) Uani 1 d 1 . . .
O4 O 0.05978(14) 1.06926(13) 0.31534(15) 0.0292(4) Uani 1 d 1 . . .
O10 O 0.39620(15) 2.05682(15) 0.58708(16) 0.0343(4) Uani 1 d 1 . . .
C5 C 0.20702(16) 1.68322(17) 0.78868(18) 0.0152(4) Uani 1 d 1 . . .
C2 C 0.11823(17) 1.75135(17) 0.94104(18) 0.0161(4) Uani 1 d 1 . . .
C19 C 0.21825(17) 1.71808(17) 0.59739(18) 0.0161(4) Uani 1 d 1 . . .
C1 C 0.06714(17) 1.78778(17) 1.01858(18) 0.0171(4) Uani 1 d 1 . . .
O3 O 0.04866(16) 1.12317(14) 0.18642(14) 0.0354(4) Uani 1 d 1 . . .
C9 C 0.11887(17) 1.26359(17) 0.38777(18) 0.0176(4) Uani 1 d 1 . . .
C10 C 0.17116(17) 1.29775(17) 0.50902(19) 0.0187(4) Uani 1 d 1 . . .
H10 H 0.1770 1.2435 0.5309 0.022 Uiso 1 calc 1 R . .
C8 C 0.07148(17) 1.14149(18) 0.28816(19) 0.0215(4) Uani 1 d 1 . . .
C12 C 0.20681(16) 1.49352(16) 0.56958(18) 0.0146(4) Uani 1 d 1 . . .
C11 C 0.21494(17) 1.41127(17) 0.59847(18) 0.0181(4) Uani 1 d 1 . . .
H11 H 0.2512 1.4336 0.6811 0.022 Uiso 1 calc 1 R . .
C13 C 0.15384(18) 1.45668(18) 0.44663(19) 0.0211(4) Uani 1 d 1 . . .
H13 H 0.1467 1.5102 0.4239 0.025 Uiso 1 calc 1 R . .
C3 C 0.09533(18) 1.63781(18) 0.8669(2) 0.0205(4) Uani 1 d 1 . . .
H3 H 0.0505 1.5831 0.8686 0.025 Uiso 1 calc 1 R . .
C14 C 0.11160(18) 1.34369(18) 0.35748(19) 0.0221(5) Uani 1 d 1 . . .
H14 H 0.0773 1.3210 0.2748 0.027 Uiso 1 calc 1 R . .
C38 C 0.57025(19) 1.8191(2) 0.5774(2) 0.0254(5) Uani 1 d 1 . . .
C7 C 0.18635(18) 1.83108(18) 0.9408(2) 0.0215(4) Uani 1 d 1 . . .
H7 H 0.2025 1.9088 0.9915 0.026 Uiso 1 calc 1 R . .
N3 N 0.3131(2) 2.0859(2) 0.6968(2) 0.0487(7) Uani 1 d 1 . . .
N2 N 0.54576(18) 1.70936(18) 0.5328(2) 0.0338(5) Uani 1 d 1 . . .
C34 C 0.3976(2) 2.0698(2) 0.6801(2) 0.0340(6) Uani 1 d 1 . . .
C39 C 0.6174(3) 1.6611(3) 0.5888(3) 0.0457(7) Uani 1 d 1 . . .
H39A H 0.5775 1.6172 0.6081 0.069 Uiso 1 calc 1 GR . .
H39B H 0.6852 1.7217 0.6634 0.069 Uiso 1 calc 1 GR . .
H39C H 0.6374 1.6120 0.5325 0.069 Uiso 1 calc 1 GR . .
C37 C 0.6828(2) 1.9017(2) 0.6852(3) 0.0384(6) Uani 1 d 1 . . .
H37A H 0.6808 1.9774 0.7197 0.058 Uiso 1 calc 1 GR . .
H37B H 0.7382 1.9002 0.6601 0.058 Uiso 1 calc 1 GR . .
H37C H 0.7030 1.8815 0.7462 0.058 Uiso 1 calc 1 GR . .
C33 C 0.4938(3) 2.0670(3) 0.7748(3) 0.0454(7) Uani 1 d 1 . . .
H33A H 0.5439 2.1441 0.8421 0.068 Uiso 1 calc 1 GR . .
H33B H 0.5345 2.0287 0.7393 0.068 Uiso 1 calc 1 GR . .
H33C H 0.4656 2.0265 0.8048 0.068 Uiso 1 calc 1 GR . .
C35 C 0.2170(3) 2.0888(3) 0.6078(3) 0.0579(9) Uani 1 d 1 . . .
H35A H 0.2257 2.0748 0.5387 0.087 Uiso 1 calc 1 GR . .
H35B H 0.2119 2.1629 0.6450 0.087 Uiso 1 calc 1 GR . .
H35C H 0.1489 2.0308 0.5800 0.087 Uiso 1 calc 1 GR . .
C40 C 0.4408(3) 1.6272(2) 0.4207(3) 0.0508(8) Uani 1 d 1 . . .
H40A H 0.4039 1.6652 0.3827 0.076 Uiso 1 calc 1 GR . .
H40B H 0.3923 1.5914 0.4390 0.076 Uiso 1 calc 1 GR . .
H40C H 0.4561 1.5698 0.3652 0.076 Uiso 1 calc 1 GR . .
C36 C 0.3066(5) 2.0981(5) 0.8004(4) 0.1005(18) Uani 1 d 1 . . .
H36A H 0.3805 2.1439 0.8737 0.151 Uiso 1 calc 1 GR . .
H36B H 0.2809 2.0237 0.7877 0.151 Uiso 1 calc 1 GR . .
H36C H 0.2541 2.1350 0.8097 0.151 Uiso 1 calc 1 GR . .
O6 O -0.00997(13) 1.82558(14) 0.31114(15) 0.0268(4) Uani 1 d 1 . . .
O5 O 0.14915(13) 1.86110(15) 0.31622(15) 0.0275(4) Uani 1 d 1 . . .
C16 C 0.13478(18) 1.79134(18) 0.43725(19) 0.0202(4) Uani 1 d 1 . . .
C22 C 0.78161(17) 1.84429(17) 0.98083(19) 0.0184(4) Uani 1 d 1 . . .
C23 C 0.65567(16) 1.79502(17) 0.90902(18) 0.0171(4) Uani 1 d 1 . . .
C15 C 0.08806(18) 1.82805(18) 0.3495(2) 0.0207(4) Uani 1 d 1 . . .
C27 C 0.48078(18) 1.81625(18) 0.8225(2) 0.0221(5) Uani 1 d 1 . . .
H27 H 0.4415 1.8635 0.8112 0.027 Uiso 1 calc 1 R . .
C25 C 0.48164(18) 1.63926(18) 0.7976(2) 0.0221(4) Uani 1 d 1 . . .
H25 H 0.4434 1.5626 0.7657 0.027 Uiso 1 calc 1 R . .
C4 C 0.13805(18) 1.60437(17) 0.79031(19) 0.0191(4) Uani 1 d 1 . . .
H4 H 0.1200 1.5265 0.7381 0.023 Uiso 1 calc 1 R . .
C28 C 0.59619(18) 1.86039(18) 0.8862(2) 0.0233(5) Uani 1 d 1 . . .
H28 H 0.6348 1.9358 0.9143 0.028 Uiso 1 calc 1 R . .
C20 C 0.11346(19) 1.7258(2) 0.5600(2) 0.0280(5) Uani 1 d 1 . . .
H20 H 0.0694 1.7059 0.5892 0.034 Uiso 1 calc 1 R . .
C18 C 0.28055(17) 1.74965(19) 0.5536(2) 0.0207(4) Uani 1 d 1 . . .
H18 H 0.3527 1.7461 0.5783 0.025 Uiso 1 calc 1 R . .
C17 C 0.23994(18) 1.78613(19) 0.4747(2) 0.0222(5) Uani 1 d 1 . . .
H17 H 0.2843 1.8075 0.4465 0.027 Uiso 1 calc 1 R . .
C24 C 0.59769(18) 1.68473(18) 0.8664(2) 0.0234(5) Uani 1 d 1 . . .
H24 H 0.6374 1.6400 0.8844 0.028 Uiso 1 calc 1 R . .
C6 C 0.23080(19) 1.79729(18) 0.8665(2) 0.0233(5) Uani 1 d 1 . . .
H6 H 0.2786 1.8527 0.8683 0.028 Uiso 1 calc 1 R . .
O12 O 0.34938(17) 1.68068(17) 1.18150(19) 0.0531(6) Uani 1 d 1 . . .
C21 C 0.07227(19) 1.7618(2) 0.4811(2) 0.0300(5) Uani 1 d 1 . . .
H21 H 0.0005 1.7663 0.4569 0.036 Uiso 1 calc 1 R . .
N1 N 0.2686(2) 1.5123(2) 1.0104(2) 0.0471(6) Uani 1 d 1 . . .
C30 C 0.2677(2) 1.5893(2) 1.1050(3) 0.0407(6) Uani 1 d 1 . . .
C29 C 0.1695(3) 1.5665(3) 1.1199(3) 0.0477(7) Uani 1 d 1 . . .
H29A H 0.1924 1.6140 1.2053 0.072 Uiso 1 calc 1 GR . .
H29B H 0.1410 1.4872 1.0930 0.072 Uiso 1 calc 1 GR . .
H29C H 0.1109 1.5833 1.0710 0.072 Uiso 1 calc 1 GR . .
C32 C 0.3638(3) 1.5381(3) 0.9959(4) 0.0676(10) Uani 1 d 1 . . .
H32A H 0.3514 1.5771 0.9523 0.101 Uiso 1 calc 1 GR . .
H32B H 0.3721 1.4681 0.9498 0.101 Uiso 1 calc 1 GR . .
H32C H 0.4316 1.5865 1.0758 0.101 Uiso 1 calc 1 GR . .
C31 C 0.1745(3) 1.4065(2) 0.9108(3) 0.0536(9) Uani 1 d 1 . . .
H31A H 0.1996 1.3434 0.8998 0.080 Uiso 1 calc 1 GR . .
H31B H 0.1455 1.4069 0.8361 0.080 Uiso 1 calc 1 GR . .
H31C H 0.1156 1.3986 0.9300 0.080 Uiso 1 calc 1 GR . .
H11A H 0.659(3) 2.188(3) 0.721(3) 0.049(10) Uiso 1 d 1 . . .
H11B H 0.722(3) 2.137(3) 0.685(3) 0.063(11) Uiso 1 d 1 . . .

loop_
_atom_site_aniso_label
_atom_site_aniso_U_11
_atom_site_aniso_U_22
_atom_site_aniso_U_33
_atom_site_aniso_U_23
_atom_site_aniso_U_13
_atom_site_aniso_U_12
Cd1 0.01418(7) 0.01474(7) 0.01256(7) 0.00840(6) 0.00643(6) 0.00567(6)
Cd2 0.01283(9) 0.01146(9) 0.01044(9) 0.00586(8) 0.00549(8) 0.00365(7)
Cd3 0.01894(11) 0.02095(11) 0.02208(12) 0.01179(9) 0.00950(9) 0.00646(9)
Si1 0.0120(2) 0.0134(3) 0.0124(2) 0.0073(2) 0.0058(2) 0.0045(2)
O1 0.0381(9) 0.0214(8) 0.0341(9) 0.0166(7) 0.0282(8) 0.0139(7)
O2 0.0200(7) 0.0189(7) 0.0158(7) 0.0111(6) 0.0110(6) 0.0112(6)
O7 0.0147(7) 0.0328(9) 0.0241(8) 0.0184(7) 0.0049(6) 0.0062(6)
O11 0.0214(8) 0.0257(9) 0.0280(9) 0.0124(8) 0.0110(7) 0.0057(7)
O9 0.0238(8) 0.0291(9) 0.0392(10) 0.0231(8) 0.0118(8) 0.0109(7)
O8 0.0159(7) 0.0324(9) 0.0435(10) 0.0276(8) 0.0121(7) 0.0057(7)
C26 0.0152(9) 0.0164(9) 0.0146(9) 0.0083(8) 0.0079(8) 0.0047(8)
O4 0.0378(10) 0.0157(8) 0.0247(8) 0.0052(7) 0.0156(8) 0.0057(7)
O10 0.0381(10) 0.0398(10) 0.0361(10) 0.0217(9) 0.0257(9) 0.0175(8)
C5 0.0161(9) 0.0171(10) 0.0145(9) 0.0095(8) 0.0078(8) 0.0082(8)
C2 0.0176(10) 0.0191(10) 0.0152(10) 0.0104(8) 0.0091(8) 0.0101(8)
C19 0.0162(9) 0.0156(9) 0.0162(10) 0.0098(8) 0.0066(8) 0.0059(8)
C1 0.0179(10) 0.0195(10) 0.0166(10) 0.0106(8) 0.0091(8) 0.0094(8)
O3 0.0532(11) 0.0270(9) 0.0147(8) 0.0056(7) 0.0121(8) 0.0221(8)
C9 0.0153(9) 0.0173(10) 0.0161(10) 0.0056(8) 0.0083(8) 0.0066(8)
C10 0.0207(10) 0.0159(10) 0.0180(10) 0.0087(8) 0.0095(9) 0.0057(8)
C8 0.0174(10) 0.0197(11) 0.0186(11) 0.0048(9) 0.0077(9) 0.0086(8)
C12 0.0118(9) 0.0153(9) 0.0144(9) 0.0064(8) 0.0067(8) 0.0039(7)
C11 0.0195(10) 0.0188(10) 0.0129(9) 0.0079(8) 0.0068(8) 0.0055(8)
C13 0.0247(11) 0.0199(10) 0.0172(10) 0.0105(9) 0.0085(9) 0.0094(9)
C3 0.0251(11) 0.0189(10) 0.0263(11) 0.0149(9) 0.0169(10) 0.0101(9)
C14 0.0256(11) 0.0230(11) 0.0115(10) 0.0075(9) 0.0056(9) 0.0109(9)
C38 0.0241(11) 0.0315(12) 0.0335(13) 0.0229(11) 0.0183(10) 0.0134(10)
C7 0.0239(11) 0.0133(10) 0.0226(11) 0.0048(8) 0.0140(9) 0.0045(8)
N3 0.0672(18) 0.0664(17) 0.0538(16) 0.0420(14) 0.0478(15) 0.0451(15)
N2 0.0347(12) 0.0316(11) 0.0434(13) 0.0238(10) 0.0210(10) 0.0176(10)
C34 0.0475(16) 0.0284(13) 0.0376(14) 0.0190(11) 0.0289(13) 0.0172(12)
C39 0.0454(17) 0.0431(16) 0.072(2) 0.0422(17) 0.0336(16) 0.0279(14)
C37 0.0243(12) 0.0426(15) 0.0489(17) 0.0313(14) 0.0120(12) 0.0115(11)
C33 0.0560(19) 0.0549(18) 0.0451(17) 0.0349(15) 0.0316(15) 0.0266(15)
C35 0.073(2) 0.072(2) 0.065(2) 0.044(2) 0.048(2) 0.053(2)
C40 0.0509(18) 0.0299(15) 0.0508(18) 0.0146(14) 0.0168(15) 0.0141(13)
C36 0.134(4) 0.180(5) 0.098(3) 0.104(4) 0.102(4) 0.113(4)
O6 0.0206(8) 0.0392(10) 0.0295(9) 0.0268(8) 0.0107(7) 0.0119(7)
O5 0.0247(8) 0.0427(10) 0.0346(9) 0.0320(8) 0.0174(7) 0.0169(7)
C16 0.0198(10) 0.0215(10) 0.0203(11) 0.0144(9) 0.0079(9) 0.0066(9)
C22 0.0152(10) 0.0159(10) 0.0188(10) 0.0066(8) 0.0074(8) 0.0058(8)
C23 0.0142(9) 0.0199(10) 0.0158(10) 0.0094(8) 0.0072(8) 0.0054(8)
C15 0.0209(10) 0.0228(11) 0.0208(11) 0.0149(9) 0.0090(9) 0.0081(9)
C27 0.0171(10) 0.0185(10) 0.0268(11) 0.0123(9) 0.0077(9) 0.0069(8)
C25 0.0181(10) 0.0165(10) 0.0284(12) 0.0126(9) 0.0090(9) 0.0051(8)
C4 0.0257(11) 0.0139(10) 0.0211(10) 0.0098(8) 0.0140(9) 0.0088(8)
C28 0.0182(10) 0.0172(10) 0.0269(12) 0.0115(9) 0.0068(9) 0.0028(8)
C20 0.0244(12) 0.0455(15) 0.0402(14) 0.0358(13) 0.0218(11) 0.0194(11)
C18 0.0148(10) 0.0283(12) 0.0247(11) 0.0178(10) 0.0103(9) 0.0094(9)
C17 0.0195(10) 0.0310(12) 0.0250(11) 0.0202(10) 0.0130(9) 0.0087(9)
C24 0.0187(10) 0.0214(11) 0.0284(12) 0.0150(10) 0.0086(9) 0.0084(9)
C6 0.0250(11) 0.0177(10) 0.0278(12) 0.0096(9) 0.0177(10) 0.0047(9)
O12 0.0376(11) 0.0368(11) 0.0449(12) 0.0003(10) 0.0144(10) 0.0056(9)
C21 0.0200(11) 0.0501(15) 0.0416(14) 0.0373(13) 0.0177(11) 0.0194(11)
N1 0.0519(15) 0.0306(12) 0.0389(14) 0.0121(11) 0.0159(12) 0.0095(11)
C30 0.0388(15) 0.0355(15) 0.0369(15) 0.0173(13) 0.0125(13) 0.0143(12)
C29 0.0406(16) 0.0467(17) 0.0471(18) 0.0247(15) 0.0173(14) 0.0109(14)
C32 0.067(2) 0.063(2) 0.062(2) 0.0184(19) 0.039(2) 0.0264(19)
C31 0.068(2) 0.0238(14) 0.0386(16) 0.0118(12) 0.0119(16) 0.0039(14)

loop_
_atom_type_symbol
_atom_type_description
_atom_type_scat_dispersion_real
_atom_type_scat_dispersion_imag
_atom_type_scat_source
C C 0.0033 0.0016 'International Tables Vol C Tables 4.2.6.8 and 6.1.1.4'
H H 0.0000 0.0000 'International Tables Vol C Tables 4.2.6.8 and 6.1.1.4'
N N 0.0061 0.0033 'International Tables Vol C Tables 4.2.6.8 and 6.1.1.4'
O O 0.0106 0.0060 'International Tables Vol C Tables 4.2.6.8 and 6.1.1.4'
Si Si 0.0817 0.0704 'International Tables Vol C Tables 4.2.6.8 and 6.1.1.4'
Cd Cd -0.8075 1.2024 'International Tables Vol C Tables 4.2.6.8 and 6.1.1.4'

loop_
_geom_angle_atom_site_label_1
_geom_angle_atom_site_label_2
_geom_angle_atom_site_label_3
_geom_angle
_geom_angle_site_symmetry_1
_geom_angle_site_symmetry_3
O1 Cd1 C1 26.71(5) 1_544 1_544
O1 Cd1 C15 90.86(6) 1_544 1_545
O2 Cd1 O1 54.40(5) 1_544 1_544
O2 Cd1 C1 27.76(6) 1_544 1_544
O2 Cd1 O6 149.96(5) 1_544 1_545
O2 Cd1 O5 97.83(5) 1_544 1_545
O2 Cd1 C15 124.48(6) 1_544 1_545
O7 Cd1 O1 87.00(6) 1_444 1_544
O7 Cd1 O2 100.86(6) 1_444 1_544
O7 Cd1 O4 109.91(6) 1_444 .
O7 Cd1 C1 95.68(6) 1_444 1_544
O7 Cd1 O6 95.95(6) 1_444 1_545
O7 Cd1 O5 144.93(6) 1_444 1_545
O7 Cd1 C15 121.08(6) 1_444 1_545
O4 Cd1 O1 152.31(6) . 1_544
O4 Cd1 O2 99.76(6) . 1_544
O4 Cd1 C1 126.52(6) . 1_544
O4 Cd1 O6 97.63(6) . 1_545
O4 Cd1 O5 95.68(6) . 1_545
O4 Cd1 C15 98.19(7) . 1_545
O6 Cd1 O1 102.36(6) 1_545 1_544
O6 Cd1 C1 126.23(6) 1_545 1_544
O6 Cd1 C15 27.91(6) 1_545 1_545
O5 Cd1 O1 80.15(6) 1_545 1_544
O5 Cd1 C1 87.30(6) 1_545 1_544
O5 Cd1 O6 56.05(5) 1_545 1_545
O5 Cd1 C15 28.15(6) 1_545 1_545
C15 Cd1 C1 107.58(6) 1_545 1_544
O2 Cd2 O2 180.0 1_544 2_586
O8 Cd2 O2 90.85(5) 1_444 1_544
O8 Cd2 O2 89.15(5) 2_686 1_544
O8 Cd2 O2 90.85(5) 2_686 2_586
O8 Cd2 O2 89.15(5) 1_444 2_586
O8 Cd2 O8 180.00(10) 2_686 1_444
O3 Cd2 O2 92.16(6) . 2_586
O3 Cd2 O2 87.84(6) 2_575 2_586
O3 Cd2 O2 87.84(6) . 1_544
O3 Cd2 O2 92.16(6) 2_575 1_544
O3 Cd2 O8 89.02(7) . 2_686
O3 Cd2 O8 90.98(7) 2_575 2_686
O3 Cd2 O8 90.98(7) . 1_444
O3 Cd2 O8 89.02(7) 2_575 1_444
O3 Cd2 O3 180.00(11) 2_575 .
O11 Cd3 O11 180.000(3) 2_696 .
O11 Cd3 O9 85.05(6) 2_696 .
O11 Cd3 O9 94.95(6) . .
O11 Cd3 O9 94.95(6) 2_696 2_696
O11 Cd3 O9 85.05(6) . 2_696
O11 Cd3 O10 89.55(7) 2_696 .
O11 Cd3 O10 90.45(7) . .
O11 Cd3 O10 90.45(7) 2_696 2_696
O11 Cd3 O10 89.55(7) . 2_696
O9 Cd3 O9 179.999(1) . 2_696
O10 Cd3 O9 93.90(6) 2_696 2_696
O10 Cd3 O9 86.10(6) . 2_696
O10 Cd3 O9 86.10(6) 2_696 .
O10 Cd3 O9 93.90(6) . .
O10 Cd3 O10 180.00(4) . 2_696
C5 Si1 C26 110.08(9) . .
C5 Si1 C19 108.05(9) . .
C5 Si1 C12 112.51(9) . .
C19 Si1 C26 108.77(9) . .
C12 Si1 C26 110.60(9) . .
C12 Si1 C19 106.68(9) . .
C1 O1 Cd1 86.62(12) . 1_566
Cd1 O2 Cd2 103.97(5) 1_566 1_566
C1 O2 Cd1 96.50(12) . 1_566
C1 O2 Cd2 133.51(13) . 1_566
C22 O7 Cd1 124.53(14) . 1_666
C38 O9 Cd3 136.80(15) . .
C22 O8 Cd2 143.11(14) . 1_666
C27 C26 Si1 119.78(15) . .
C27 C26 C25 117.04(19) . .
C25 C26 Si1 123.18(15) . .
C8 O4 Cd1 123.47(14) . .
C34 O10 Cd3 134.58(18) . .
C4 C5 Si1 125.07(15) . .
C4 C5 C6 117.46(18) . .
C6 C5 Si1 117.37(15) . .
C3 C2 C1 120.38(19) . .
C7 C2 C1 119.85(18) . .
C7 C2 C3 119.75(19) . .
C20 C19 Si1 120.61(16) . .
C20 C19 C18 117.28(19) . .
C18 C19 Si1 121.53(15) . .
O1 C1 Cd1 66.67(11) . 1_566
O1 C1 O2 122.14(19) . .
O1 C1 C2 120.71(19) . .
O2 C1 Cd1 55.73(10) . 1_566
O2 C1 C2 117.14(18) . .
C2 C1 Cd1 170.33(15) . 1_566
C8 O3 Cd2 147.28(16) . .
C10 C9 C8 121.69(19) . .
C14 C9 C10 119.25(19) . .
C14 C9 C8 119.05(19) . .
C9 C10 C11 120.07(19) . .
O4 C8 C9 117.66(19) . .
O3 C8 O4 126.8(2) . .
O3 C8 C9 115.5(2) . .
C11 C12 Si1 124.34(15) . .
C13 C12 Si1 118.50(15) . .
C13 C12 C11 117.15(18) . .
C10 C11 C12 121.54(19) . .
C14 C13 C12 121.3(2) . .
C2 C3 C4 120.00(19) . .
C9 C14 C13 120.63(19) . .
O9 C38 N2 119.6(2) . .
O9 C38 C37 120.6(2) . .
N2 C38 C37 119.8(2) . .
C6 C7 C2 119.9(2) . .
C34 N3 C35 121.3(2) . .
C34 N3 C36 123.9(3) . .
C36 N3 C35 114.8(3) . .
C38 N2 C39 124.6(2) . .
C38 N2 C40 120.5(2) . .
C39 N2 C40 114.9(2) . .
O10 C34 N3 120.4(3) . .
O10 C34 C33 120.9(2) . .
N3 C34 C33 118.7(2) . .
C15 O6 Cd1 90.79(13) . 1_565
C15 O5 Cd1 91.74(13) . 1_565
C17 C16 C15 120.83(19) . .
C21 C16 C15 119.99(19) . .
C21 C16 C17 119.2(2) . .
O7 C22 C23 115.24(18) . .
O8 C22 O7 127.5(2) . .
O8 C22 C23 117.28(19) . .
C28 C23 C22 120.10(19) . .
C28 C23 C24 118.96(19) . .
C24 C23 C22 120.93(19) . .
O6 C15 Cd1 61.30(11) . 1_565
O6 C15 O5 121.37(19) . .
O6 C15 C16 119.71(19) . .
O5 C15 Cd1 60.11(11) . 1_565
O5 C15 C16 118.92(19) . .
C16 C15 Cd1 177.74(16) . 1_565
C28 C27 C26 121.9(2) . .
C24 C25 C26 121.23(19) . .
C3 C4 C5 121.22(19) . .
C27 C28 C23 120.3(2) . .
C21 C20 C19 121.3(2) . .
C17 C18 C19 121.73(19) . .
C16 C17 C18 119.9(2) . .
C23 C24 C25 120.4(2) . .
C7 C6 C5 121.6(2) . .
C16 C21 C20 120.5(2) . .
C30 N1 C32 118.8(3) . .
C30 N1 C31 124.2(3) . .
C32 N1 C31 116.6(3) . .
O12 C30 N1 119.6(3) . .
O12 C30 C29 120.6(3) . .
N1 C30 C29 119.8(3) . .

loop_
_geom_bond_atom_site_label_1
_geom_bond_atom_site_label_2
_geom_bond_distance
_geom_bond_site_symmetry_2
Cd1 O1 2.5292(15) 1_544
Cd1 O2 2.2871(14) 1_544
Cd1 O7 2.1902(15) 1_444
Cd1 O4 2.2147(15) .
Cd1 C1 2.750(2) 1_544
Cd1 O6 2.3519(15) 1_545
Cd1 O5 2.3254(15) 1_545
Cd1 C15 2.681(2) 1_545
Cd2 O2 2.3406(14) 1_544
Cd2 O2 2.3406(14) 2_586
Cd2 O8 2.3050(15) 1_444
Cd2 O8 2.3050(15) 2_686
Cd2 O3 2.1893(16) 2_575
Cd2 O3 2.1894(16) .
Cd3 O11 2.2467(17) .
Cd3 O11 2.2466(17) 2_696
Cd3 O9 2.3014(16) .
Cd3 O9 2.3014(16) 2_696
Cd3 O10 2.2884(17) .
Cd3 O10 2.2884(17) 2_696
Si1 C26 1.883(2) .
Si1 C5 1.873(2) .
Si1 C19 1.877(2) .
Si1 C12 1.877(2) .
O1 Cd1 2.5292(15) 1_566
O1 C1 1.238(3) .
O2 Cd1 2.2871(14) 1_566
O2 Cd2 2.3406(14) 1_566
O2 C1 1.289(2) .
O7 Cd1 2.1902(15) 1_666
O7 C22 1.258(3) .
O9 C38 1.249(3) .
O8 Cd2 2.3050(15) 1_666
O8 C22 1.243(3) .
C26 C27 1.396(3) .
C26 C25 1.399(3) .
O4 C8 1.257(3) .
O10 C34 1.249(3) .
C5 C4 1.397(3) .
C5 C6 1.403(3) .
C2 C1 1.501(3) .
C2 C3 1.391(3) .
C2 C7 1.386(3) .
C19 C20 1.393(3) .
C19 C18 1.393(3) .
C1 Cd1 2.750(2) 1_566
O3 C8 1.247(3) .
C9 C10 1.388(3) .
C9 C8 1.507(3) .
C9 C14 1.383(3) .
C10 C11 1.390(3) .
C12 C11 1.401(3) .
C12 C13 1.400(3) .
C13 C14 1.385(3) .
C3 C4 1.392(3) .
C38 N2 1.333(3) .
C38 C37 1.499(4) .
C7 C6 1.385(3) .
N3 C34 1.335(4) .
N3 C35 1.459(4) .
N3 C36 1.453(4) .
N2 C39 1.462(3) .
N2 C40 1.463(4) .
C34 C33 1.502(4) .
O6 Cd1 2.3519(15) 1_565
O6 C15 1.255(3) .
O5 Cd1 2.3253(15) 1_565
O5 C15 1.266(3) .
C16 C15 1.506(3) .
C16 C17 1.385(3) .
C16 C21 1.384(3) .
C22 C23 1.511(3) .
C23 C28 1.386(3) .
C23 C24 1.389(3) .
C15 Cd1 2.681(2) 1_565
C27 C28 1.385(3) .
C25 C24 1.393(3) .
C20 C21 1.386(3) .
C18 C17 1.389(3) .
O12 C30 1.253(3) .
N1 C30 1.325(4) .
N1 C32 1.461(4) .
N1 C31 1.465(4) .
C30 C29 1.497(4) .

loop_
_geom_torsion_atom_site_label_1
_geom_torsion_atom_site_label_2
_geom_torsion_atom_site_label_3
_geom_torsion_atom_site_label_4
_geom_torsion
_geom_torsion_site_symmetry_1
_geom_torsion_site_symmetry_4
Cd1 O1 C1 O2 -5.7(2) 1_566 .
Cd1 O1 C1 C2 172.98(18) 1_566 .
Cd1 O2 C1 O1 6.3(2) 1_566 .
Cd1 O2 C1 C2 -172.39(15) 1_566 .
Cd1 O7 C22 O8 5.7(3) 1_666 .
Cd1 O7 C22 C23 -173.21(13) 1_666 .
Cd1 O4 C8 O3 4.9(3) . .
Cd1 O4 C8 C9 -174.52(13) . .
Cd1 O6 C15 O5 2.5(2) 1_565 .
Cd1 O6 C15 C16 -177.69(18) 1_565 .
Cd1 O5 C15 O6 -2.5(2) 1_565 .
Cd1 O5 C15 C16 177.66(18) 1_565 .
Cd2 O2 C1 Cd1 -116.31(16) 1_566 1_566
Cd2 O2 C1 O1 -110.0(2) 1_566 .
Cd2 O2 C1 C2 71.3(2) 1_566 .
Cd2 O8 C22 O7 11.4(4) 1_666 .
Cd2 O8 C22 C23 -169.67(17) 1_666 .
Cd2 O3 C8 O4 -9.2(5) . .
Cd2 O3 C8 C9 170.2(2) . .
Cd3 O9 C38 N2 -149.10(19) . .
Cd3 O9 C38 C37 30.3(4) . .
Cd3 O10 C34 N3 -168.3(2) . .
Cd3 O10 C34 C33 11.4(4) . .
Si1 C26 C27 C28 -177.93(18) . .
Si1 C26 C25 C24 -178.99(17) . .
Si1 C5 C4 C3 -176.77(16) . .
Si1 C5 C6 C7 175.42(18) . .
Si1 C19 C20 C21 -170.5(2) . .
Si1 C19 C18 C17 170.53(18) . .
Si1 C12 C11 C10 -179.97(16) . .
Si1 C12 C13 C14 179.08(17) . .
O1 Cd1 O4 C8 50.0(2) 1_544 .
O2 Cd1 O4 C8 30.66(18) 1_544 .
O2 Cd2 O3 C8 155.6(3) 2_586 .
O2 Cd2 O3 C8 -24.4(3) 1_544 .
O7 Cd1 O4 C8 -74.74(18) 1_444 .
O7 C22 C23 C28 139.5(2) . .
O7 C22 C23 C24 -39.6(3) . .
O11 Cd3 O9 C38 -33.6(2) . .
O11 Cd3 O9 C38 146.4(2) 2_696 .
O11 Cd3 O10 C34 -50.8(2) . .
O11 Cd3 O10 C34 129.2(2) 2_696 .
O9 Cd3 O9 C38 43(22) 2_696 .
O9 Cd3 O10 C34 -135.8(2) 2_696 .
O9 Cd3 O10 C34 44.2(2) . .
O9 C38 N2 C39 -174.0(2) . .
O9 C38 N2 C40 5.7(4) . .
O8 Cd2 O3 C8 -113.5(3) 2_686 .
O8 Cd2 O3 C8 66.5(3) 1_444 .
O8 C22 C23 C28 -39.6(3) . .
O8 C22 C23 C24 141.4(2) . .
C26 Si1 C5 C4 -118.52(18) . .
C26 Si1 C5 C6 65.20(18) . .
C26 Si1 C19 C20 -156.18(19) . .
C26 Si1 C19 C18 32.8(2) . .
C26 Si1 C12 C11 67.15(19) . .
C26 Si1 C12 C13 -112.06(17) . .
C26 C27 C28 C23 -3.0(4) . .
C26 C25 C24 C23 -3.2(4) . .
O10 Cd3 O9 C38 55.6(2) 2_696 .
O10 Cd3 O9 C38 -124.4(2) . .
O10 Cd3 O10 C34 80(63) 2_696 .
C5 Si1 C26 C27 -83.96(19) . .
C5 Si1 C26 C25 95.65(19) . .
C5 Si1 C19 C20 -36.7(2) . .
C5 Si1 C19 C18 152.29(17) . .
C5 Si1 C12 C11 -56.41(19) . .
C5 Si1 C12 C13 124.39(17) . .
C2 C3 C4 C5 2.0(3) . .
C2 C7 C6 C5 1.3(3) . .
C19 Si1 C26 C27 34.2(2) . .
C19 Si1 C26 C25 -146.14(18) . .
C19 Si1 C5 C4 122.83(18) . .
C19 Si1 C5 C6 -53.44(19) . .
C19 Si1 C12 C11 -174.72(17) . .
C19 Si1 C12 C13 6.07(19) . .
C19 C20 C21 C16 0.0(4) . .
C19 C18 C17 C16 -0.3(4) . .
C1 Cd1 O4 C8 38.8(2) 1_544 .
C1 C2 C3 C4 176.42(19) . .
C1 C2 C7 C6 -178.1(2) . .
O3 Cd2 O3 C8 131(62) 2_575 .
C9 C10 C11 C12 0.7(3) . .
C10 C9 C8 O4 14.3(3) . .
C10 C9 C8 O3 -165.1(2) . .
C10 C9 C14 C13 -1.3(3) . .
C8 C9 C10 C11 179.31(19) . .
C8 C9 C14 C13 179.7(2) . .
C12 Si1 C26 C27 151.10(17) . .
C12 Si1 C26 C25 -29.3(2) . .
C12 Si1 C5 C4 5.3(2) . .
C12 Si1 C5 C6 -170.95(16) . .
C12 Si1 C19 C20 84.5(2) . .
C12 Si1 C19 C18 -86.50(19) . .
C12 C13 C14 C9 1.2(3) . .
C11 C12 C13 C14 -0.2(3) . .
C13 C12 C11 C10 -0.8(3) . .
C3 C2 C1 Cd1 149.6(7) . 1_566
C3 C2 C1 O1 11.5(3) . .
C3 C2 C1 O2 -169.77(19) . .
C3 C2 C7 C6 0.3(3) . .
C14 C9 C10 C11 0.4(3) . .
C14 C9 C8 O4 -166.7(2) . .
C14 C9 C8 O3 13.8(3) . .
C7 C2 C1 Cd1 -32.1(9) . 1_566
C7 C2 C1 O1 -170.2(2) . .
C7 C2 C1 O2 8.5(3) . .
C7 C2 C3 C4 -1.9(3) . .
C37 C38 N2 C39 6.6(4) . .
C37 C38 N2 C40 -173.7(3) . .
C35 N3 C34 O10 0.0(4) . .
C35 N3 C34 C33 -179.7(3) . .
C36 N3 C34 O10 178.0(4) . .
C36 N3 C34 C33 -1.7(5) . .
O6 Cd1 O4 C8 -173.93(17) 1_545 .
O5 Cd1 O4 C8 129.64(17) 1_545 .
C22 C23 C28 C27 -178.7(2) . .
C22 C23 C24 C25 -178.3(2) . .
C15 Cd1 O4 C8 157.90(17) 1_545 .
C15 C16 C17 C18 -178.6(2) . .
C15 C16 C21 C20 178.7(2) . .
C27 C26 C25 C24 0.6(3) . .
C25 C26 C27 C28 2.4(3) . .
C4 C5 C6 C7 -1.1(3) . .
C28 C23 C24 C25 2.6(3) . .
C20 C19 C18 C17 -0.8(3) . .
C18 C19 C20 C21 0.9(4) . .
C17 C16 C15 Cd1 59(4) . 1_565
C17 C16 C15 O6 175.7(2) . .
C17 C16 C15 O5 -4.5(3) . .
C17 C16 C21 C20 -1.0(4) . .
C24 C23 C28 C27 0.4(3) . .
C6 C5 C4 C3 -0.5(3) . .
C21 C16 C15 Cd1 -120(4) . 1_565
C21 C16 C15 O6 -4.1(3) . .
C21 C16 C15 O5 175.8(2) . .
C21 C16 C17 C18 1.2(3) . .
C32 N1 C30 O12 -2.2(5) . .
C32 N1 C30 C29 178.0(3) . .
C31 N1 C30 O12 -175.1(3) . .
C31 N1 C30 C29 5.2(4) . .
